data_4338830
loop_
_publ_author_name
'Krawczyk, Marta S.'
'Krawczyk, Monika K.'
'Siczek, Mi\/losz'
'Lis, Tadeusz'

_publ_section_title
;
 First oxido-bridged cubo-octahedral hexanuclear rhenium clusters.
;
_journal_issue 13
_journal_name_full 'Inorganic chemistry'
_journal_page_first 6578
_journal_page_last 6584
_journal_paper_doi 10.1021/ic500162x
_journal_volume 53
_journal_year 2014
_chemical_formula_iupac '[Re6 O12 (C5 H5 N)6] + B (C6 H6)4 - 2(CH3CN)'
_chemical_formula_moiety 'C36 H42 N6 O12 Re6, C24 H20 B, 2(C2 H3 N)'
_chemical_formula_sum 'C64 H68 B N8 O12 Re6'
_chemical_formula_weight 2269.27
_chemical_name_systematic
; 
Dodeca-\m-oxido-hexa(3-methylpyridine)-octahedro-hexarenium(12 Re-Re)(1+)
-acetonitrile (1/2) tetraphenylborate  
;
_space_group_crystal_system triclinic
_space_group_IT_number 2
_space_group_name_Hall '-P 1'
_space_group_name_H-M_alt 'P -1'
_symmetry_space_group_name_Hall '-P 1'
_symmetry_space_group_name_H-M 'P -1'
_atom_sites_solution_hydrogens geom
_atom_sites_solution_primary direct
_atom_sites_solution_secondary difmap
_audit_creation_method SHELXL-97
_cell_angle_alpha 77.45(3)
_cell_angle_beta 78.09(3)
_cell_angle_gamma 79.70(3)
_cell_formula_units_Z 2
_cell_length_a 10.475(3)
_cell_length_b 18.116(6)
_cell_length_c 18.230(6)
_cell_measurement_reflns_used 4843
_cell_measurement_temperature 100(2)
_cell_measurement_theta_max 28.75
_cell_measurement_theta_min 2.71
_cell_volume 3271.4(19)
_computing_cell_refinement 'CrysAlisPro, Agilent Technologies, Version 1.171.35.19'
_computing_data_collection 'CrysAlisPro, Agilent Technologies, Version 1.171.35.19'
_computing_data_reduction 'CrysAlisPro, Agilent Technologies, Version 1.171.35.19'
_computing_molecular_graphics 'XP in SHELXTL (Bruker, 1997)'
_computing_publication_material 'SHELXL-97 (Sheldrick, 2013), publCIF (Westrip, 2010)'
_computing_structure_refinement 'SHELXL-97 (Sheldrick, 2008)'
_computing_structure_solution 'SHELXS-97 (Sheldrick, 2008)'
_diffrn_ambient_temperature 100(2)
_diffrn_measured_fraction_theta_full 0.995
_diffrn_measured_fraction_theta_max 0.859
_diffrn_measurement_device_type 'Xcalibur with CCD Ruby detector'
_diffrn_measurement_method '\w scans'
_diffrn_radiation_monochromator graphite
_diffrn_radiation_source 'fine-focus sealed tube'
_diffrn_radiation_type MoK\a
_diffrn_radiation_wavelength 0.71073
_diffrn_reflns_av_R_equivalents 0.0555
_diffrn_reflns_av_sigmaI/netI 0.1302
_diffrn_reflns_limit_h_max 12
_diffrn_reflns_limit_h_min -14
_diffrn_reflns_limit_k_max 22
_diffrn_reflns_limit_k_min -23
_diffrn_reflns_limit_l_max 24
_diffrn_reflns_limit_l_min -23
_diffrn_reflns_number 24939
_diffrn_reflns_theta_full 25.50
_diffrn_reflns_theta_max 28.82
_diffrn_reflns_theta_min 2.72
_exptl_absorpt_coefficient_mu 11.123
_exptl_absorpt_correction_T_max 0.851
_exptl_absorpt_correction_T_min 0.233
_exptl_absorpt_correction_type analytical
_exptl_absorpt_process_details
;
CrysAlisPro, Agilent Technologies,
Version 1.171.35.19 
;
_exptl_crystal_colour orange
_exptl_crystal_density_diffrn 2.304
_exptl_crystal_density_method 'not measured'
_exptl_crystal_description plate
_exptl_crystal_F_000 2118
_exptl_crystal_size_max 0.16
_exptl_crystal_size_mid 0.03
_exptl_crystal_size_min 0.02
_refine_diff_density_max 2.06
_refine_diff_density_min -1.82
_refine_diff_density_rms 0.296
_refine_ls_extinction_method none
_refine_ls_goodness_of_fit_ref 1.026
_refine_ls_hydrogen_treatment constr
_refine_ls_matrix_type full
_refine_ls_number_parameters 801
_refine_ls_number_reflns 14684
_refine_ls_number_restraints 53
_refine_ls_restrained_S_all 1.026
_refine_ls_R_factor_all 0.1333
_refine_ls_R_factor_gt 0.0648
_refine_ls_shift/su_max 0.001
_refine_ls_shift/su_mean 0.000
_refine_ls_structure_factor_coef Fsqd
_refine_ls_weighting_details 'calc w=1/[\s^2^(Fo^2^)+(0.0140P)^2^] where P=(Fo^2^+2Fc^2^)/3'
_refine_ls_weighting_scheme calc
_refine_ls_wR_factor_gt 0.0805
_refine_ls_wR_factor_ref 0.0981
_reflns_number_gt 8484
_reflns_number_total 14684
_reflns_threshold_expression >2sigma(I)
_cod_data_source_file ic500162x_si_003.cif
_cod_data_source_block marta43a
_cod_depositor_comments 'Adding full bibliography for 4338829--4338832.cif.'
_cod_original_cell_volume 3271.4(18)
_cod_database_code 4338830

loop_
_symmetry_equiv_pos_as_xyz
'x, y, z'
'-x, -y, -z'

loop_
_atom_site_label
_atom_site_type_symbol
_atom_site_fract_x
_atom_site_fract_y
_atom_site_fract_z
_atom_site_U_iso_or_equiv
_atom_site_adp_type
_atom_site_occupancy
_atom_site_symmetry_multiplicity
_atom_site_calc_flag
_atom_site_refinement_flags
_atom_site_disorder_assembly
_atom_site_disorder_group
Re1 Re 0.38725(5) 0.19696(3) 0.23632(3) 0.01853(14) Uani 1 1 d . A 1
Re2 Re 0.45960(5) 0.33137(3) 0.17355(3) 0.02001(14) Uani 1 1 d . A 1
Re3 Re 0.42586(5) 0.29019(3) 0.32337(3) 0.01856(14) Uani 1 1 d . A 1
Re4 Re 0.59441(5) 0.16062(4) 0.30920(3) 0.02033(15) Uani 1 1 d . A 1
Re5 Re 0.63012(5) 0.20108(3) 0.15992(3) 0.01963(14) Uani 1 1 d . A 1
Re6 Re 0.66706(5) 0.29519(4) 0.24603(3) 0.01967(14) Uani 1 1 d . A 1
O12 O 0.3105(7) 0.2847(5) 0.1669(4) 0.021(2) Uani 1 1 d . A 1
O13 O 0.2807(7) 0.2371(5) 0.3229(4) 0.018(2) Uani 1 1 d . A 1
O14 O 0.4486(7) 0.1084(5) 0.3077(5) 0.024(2) Uani 1 1 d . A 1
O15 O 0.4846(7) 0.1508(5) 0.1508(4) 0.017(2) Uani 1 1 d . A 1
O23 O 0.3493(7) 0.3778(5) 0.2570(5) 0.024(2) Uani 1 1 d . A 1
O25 O 0.5639(8) 0.2886(5) 0.0870(5) 0.026(2) Uani 1 1 d . A 1
O26 O 0.6036(7) 0.3849(5) 0.1768(4) 0.020(2) Uani 1 1 d . A 1
O34 O 0.4925(7) 0.2002(5) 0.3952(4) 0.018(2) Uani 1 1 d . A 1
O36 O 0.5688(7) 0.3411(5) 0.3305(4) 0.021(2) Uani 1 1 d . A 1
O45 O 0.6990(8) 0.1099(5) 0.2264(5) 0.026(2) Uani 1 1 d . A 1
O46 O 0.7427(7) 0.2081(5) 0.3131(5) 0.023(2) Uani 1 1 d . A 1
O56 O 0.7752(7) 0.2534(5) 0.1585(5) 0.021(2) Uani 1 1 d . A 1
N1 N 0.2218(9) 0.1422(6) 0.2360(5) 0.017(3) Uani 1 1 d D A 1
C11 C 0.1648(11) 0.1018(8) 0.3015(7) 0.027(4) Uani 1 1 d D A 1
H11 H 0.2008 0.0972 0.3463 0.032 Uiso 1 1 calc R A 1
C12 C 0.0567(11) 0.0670(8) 0.3063(7) 0.023(3) Uani 1 1 d D A 1
C13 C -0.0016(12) 0.0793(9) 0.2430(8) 0.032(4) Uani 1 1 d D A 1
H13 H -0.0793 0.0580 0.2457 0.038 Uiso 1 1 calc R A 1
C14 C 0.0511(12) 0.1214(9) 0.1770(8) 0.035(4) Uani 1 1 d D A 1
H14 H 0.0121 0.1292 0.1328 0.042 Uiso 1 1 calc R A 1
C15 C 0.1651(11) 0.1536(8) 0.1747(6) 0.023(3) Uani 1 1 d D A 1
H15 H 0.2022 0.1840 0.1285 0.028 Uiso 1 1 calc R A 1
C17 C 0.0051(12) 0.0166(8) 0.3820(7) 0.035(4) Uani 1 1 d D A 1
H17A H 0.0712 -0.0281 0.3931 0.052 Uiso 1 1 calc R A 1
H17B H -0.0767 -0.0003 0.3782 0.052 Uiso 1 1 calc R A 1
H17C H -0.0121 0.0459 0.4232 0.052 Uiso 1 1 calc R A 1
N2 N 0.3812(10) 0.4300(7) 0.0984(6) 0.021(3) Uani 1 1 d . A 1
C21 C 0.3368(12) 0.4951(8) 0.1200(7) 0.026(4) Uani 1 1 d . A 1
H21 H 0.3387 0.4974 0.1713 0.031 Uiso 1 1 calc R A 1
C22 C 0.2865(12) 0.5621(9) 0.0743(8) 0.025(4) Uani 1 1 d . A 1
C23 C 0.2863(12) 0.5580(9) -0.0006(8) 0.027(4) Uani 1 1 d . A 1
H23 H 0.2521 0.6015 -0.0342 0.033 Uiso 1 1 calc R A 1
C24 C 0.3353(12) 0.4916(9) -0.0259(8) 0.027(4) Uani 1 1 d . A 1
H24 H 0.3383 0.4890 -0.0778 0.033 Uiso 1 1 calc R A 1
C25 C 0.3806(12) 0.4276(9) 0.0238(8) 0.032(4) Uani 1 1 d . A 1
H25 H 0.4121 0.3811 0.0059 0.039 Uiso 1 1 calc R A 1
C27 C 0.2372(15) 0.6330(9) 0.1057(8) 0.048(5) Uani 1 1 d . A 1
H27A H 0.2376 0.6221 0.1607 0.072 Uiso 1 1 calc R A 1
H27B H 0.1471 0.6519 0.0965 0.072 Uiso 1 1 calc R A 1
H27C H 0.2942 0.6719 0.0805 0.072 Uiso 1 1 calc R A 1
N3 N 0.3138(10) 0.3340(6) 0.4209(6) 0.028(3) Uani 0.50 1 d PD A 1
C31 C 0.3760(19) 0.3342(11) 0.4793(10) 0.034(5) Uiso 0.50 1 d PD A 1
H31 H 0.4696 0.3249 0.4707 0.040 Uiso 0.50 1 calc PR A 1
C32 C 0.311(2) 0.3470(13) 0.5502(11) 0.032(7) Uiso 0.50 1 d PD A 1
C33 C 0.1778(18) 0.3579(16) 0.5601(12) 0.023(7) Uiso 0.50 1 d PD A 1
H33 H 0.1293 0.3691 0.6075 0.028 Uiso 0.50 1 calc PR A 1
C34 C 0.112(2) 0.353(2) 0.5066(15) 0.038(12) Uiso 0.50 1 d PD A 1
H34 H 0.0190 0.3543 0.5178 0.046 Uiso 0.50 1 calc PR A 1
C35 C 0.1836(16) 0.348(2) 0.4321(14) 0.035(5) Uiso 0.50 1 d PD A 1
H35 H 0.1381 0.3534 0.3908 0.042 Uiso 0.50 1 calc PR A 1
C37 C 0.386(3) 0.346(2) 0.6153(16) 0.100 Uiso 0.50 1 d PD A 1
H37A H 0.4401 0.3875 0.6013 0.150 Uiso 0.50 1 d PR A 1
H37B H 0.4423 0.2969 0.6230 0.150 Uiso 0.50 1 d PR A 1
H37C H 0.3235 0.3519 0.6626 0.150 Uiso 0.50 1 d PR A 1
N4 N 0.6542(9) 0.0610(7) 0.3898(6) 0.024(3) Uani 1 1 d . A 1
C41 C 0.6528(11) -0.0098(9) 0.3779(8) 0.025(4) Uani 1 1 d . A 1
H41 H 0.6446 -0.0151 0.3284 0.030 Uiso 1 1 calc R A 1
C42 C 0.6625(11) -0.0745(8) 0.4330(8) 0.020(3) Uani 1 1 d . A 1
C43 C 0.6742(11) -0.0659(9) 0.5045(8) 0.026(4) Uani 1 1 d . A 1
H43 H 0.6777 -0.1091 0.5446 0.031 Uiso 1 1 calc R A 1
C44 C 0.6810(12) 0.0066(9) 0.5183(8) 0.033(4) Uani 1 1 d . A 1
H44 H 0.6910 0.0133 0.5670 0.039 Uiso 1 1 calc R A 1
C45 C 0.6725(11) 0.0678(8) 0.4583(8) 0.024(4) Uani 1 1 d . A 1
H45 H 0.6800 0.1169 0.4662 0.029 Uiso 1 1 calc R A 1
C47 C 0.6537(13) -0.1515(9) 0.4169(8) 0.037(4) Uani 1 1 d . A 1
H47A H 0.6122 -0.1829 0.4635 0.056 Uiso 1 1 calc R A 1
H47B H 0.7424 -0.1768 0.4000 0.056 Uiso 1 1 calc R A 1
H47C H 0.6007 -0.1448 0.3769 0.056 Uiso 1 1 calc R A 1
N5 N 0.7468(10) 0.1452(7) 0.0681(6) 0.025(3) Uani 1 1 d . A 1
C51 C 0.7293(12) 0.0749(9) 0.0667(7) 0.026(4) Uani 1 1 d . A 1
H51 H 0.6674 0.0509 0.1063 0.031 Uiso 1 1 calc R A 1
C52 C 0.7968(13) 0.0346(9) 0.0104(8) 0.029(4) Uiso 1 1 d . A 1
C53 C 0.8848(13) 0.0748(10) -0.0487(8) 0.041(4) Uani 1 1 d . A 1
H53 H 0.9306 0.0518 -0.0905 0.049 Uiso 1 1 calc R A 1
C54 C 0.9038(13) 0.1483(9) -0.0449(7) 0.030(4) Uani 1 1 d . A 1
H54 H 0.9667 0.1741 -0.0822 0.036 Uiso 1 1 calc R A 1
C55 C 0.8317(13) 0.1822(8) 0.0125(7) 0.028(4) Uani 1 1 d . A 1
H55 H 0.8411 0.2332 0.0135 0.034 Uiso 1 1 calc R A 1
C57 C 0.7688(14) -0.0430(9) 0.0084(9) 0.047(5) Uani 1 1 d . A 1
H57A H 0.6949 -0.0566 0.0490 0.071 Uiso 1 1 calc R A 1
H57B H 0.8470 -0.0806 0.0160 0.071 Uiso 1 1 calc R A 1
H57C H 0.7461 -0.0428 -0.0412 0.071 Uiso 1 1 calc R A 1
N6 N 0.8267(10) 0.3536(8) 0.2506(7) 0.030(3) Uani 1 1 d . A 1
C61 C 0.8009(13) 0.4300(9) 0.2500(8) 0.033(4) Uani 1 1 d . A 1
H61 H 0.7141 0.4552 0.2464 0.040 Uiso 1 1 calc R A 1
C62 C 0.8958(16) 0.4730(11) 0.2543(10) 0.048(5) Uani 1 1 d . A 1
C63 C 1.0205(16) 0.4321(11) 0.2574(9) 0.051(5) Uani 1 1 d . A 1
H63 H 1.0907 0.4580 0.2593 0.061 Uiso 1 1 calc R A 1
C64 C 1.0441(12) 0.3566(10) 0.2578(9) 0.034(4) Uani 1 1 d . A 1
H64 H 1.1302 0.3301 0.2612 0.041 Uiso 1 1 calc R A 1
C65 C 0.9478(12) 0.3175(9) 0.2533(8) 0.031(4) Uani 1 1 d . A 1
H65 H 0.9672 0.2645 0.2522 0.037 Uiso 1 1 calc R A 1
C67 C 0.8716(16) 0.5539(12) 0.2532(12) 0.079(7) Uani 1 1 d . A 1
H67A H 0.7810 0.5680 0.2783 0.119 Uiso 1 1 calc R A 1
H67B H 0.8841 0.5814 0.2002 0.119 Uiso 1 1 calc R A 1
H67C H 0.9333 0.5674 0.2802 0.119 Uiso 1 1 calc R A 1
N1N N 0.927(2) 0.5669(14) 0.0731(11) 0.130(9) Uani 1 1 d . B 1
C1N C 0.948(2) 0.5943(16) 0.0087(13) 0.107(10) Uani 1 1 d . B 1
C11N C 0.9659(18) 0.6258(12) -0.0700(10) 0.084(7) Uani 1 1 d . B 1
H11A H 1.0012 0.5849 -0.0993 0.126 Uiso 1 1 calc R B 1
H11B H 1.0280 0.6630 -0.0816 0.126 Uiso 1 1 calc R B 1
H11C H 0.8812 0.6512 -0.0839 0.126 Uiso 1 1 calc R B 1
N2N N 0.167(2) 0.2362(15) -0.0175(10) 0.117(9) Uani 1 1 d . C 1
C2N C 0.282(3) 0.2387(17) -0.0307(14) 0.102(11) Uani 1 1 d . C 1
C21N C 0.423(2) 0.2316(15) -0.0442(11) 0.129(12) Uani 1 1 d . C 1
H21A H 0.4533 0.2265 0.0042 0.193 Uiso 1 1 calc R C 1
H21B H 0.4513 0.2772 -0.0793 0.193 Uiso 1 1 calc R C 1
H21C H 0.4601 0.1864 -0.0668 0.193 Uiso 1 1 calc R C 1
B1 B 0.8077(16) 0.2257(11) 0.6971(9) 0.029(4) Uani 1 1 d . D 1
C1V C 0.7239(14) 0.3079(9) 0.7065(7) 0.030(4) Uani 1 1 d . D 1
C2V C 0.7740(14) 0.3749(9) 0.6697(8) 0.033(4) Uani 1 1 d . D 1
H2V H 0.8598 0.3701 0.6398 0.039 Uiso 1 1 calc R D 1
C3V C 0.7083(16) 0.4497(9) 0.6731(9) 0.045(5) Uani 1 1 d . D 1
H3V H 0.7500 0.4929 0.6472 0.055 Uiso 1 1 calc R D 1
C4V C 0.5807(15) 0.4589(9) 0.7151(9) 0.043(4) Uani 1 1 d . D 1
H4V H 0.5321 0.5081 0.7180 0.051 Uiso 1 1 calc R D 1
C5V C 0.5293(14) 0.3941(11) 0.7518(10) 0.046(5) Uani 1 1 d . D 1
H5V H 0.4431 0.3990 0.7812 0.055 Uiso 1 1 calc R D 1
C6V C 0.5974(15) 0.3199(10) 0.7484(8) 0.042(4) Uani 1 1 d . D 1
H6V H 0.5558 0.2770 0.7755 0.051 Uiso 1 1 calc R D 1
C1X C 0.7175(13) 0.1578(9) 0.7343(9) 0.036(4) Uani 1 1 d . D 1
C2X C 0.6733(13) 0.1116(10) 0.6979(11) 0.052(4) Uani 1 1 d . D 1
H2X H 0.6921 0.1212 0.6437 0.063 Uiso 1 1 calc R D 1
C3X C 0.6022(13) 0.0509(10) 0.7342(10) 0.052(4) Uani 1 1 d . D 1
H3X H 0.5741 0.0207 0.7057 0.063 Uiso 1 1 calc R D 1
C4X C 0.5746(15) 0.0369(11) 0.8139(10) 0.052(5) Uiso 1 1 d . D 1
H4X H 0.5266 -0.0037 0.8401 0.063 Uiso 1 1 calc R D 1
C5X C 0.6138(14) 0.0788(10) 0.8540(10) 0.055(6) Uani 1 1 d . D 1
H5X H 0.5941 0.0684 0.9082 0.067 Uiso 1 1 calc R D 1
C6X C 0.6852(13) 0.1390(10) 0.8150(9) 0.047(5) Uani 1 1 d . D 1
H6X H 0.7132 0.1685 0.8443 0.057 Uiso 1 1 calc R D 1
C1Y C 0.8485(13) 0.2245(8) 0.6038(8) 0.023(3) Uani 1 1 d . D 1
C2Y C 0.7596(14) 0.2563(11) 0.5555(10) 0.056(6) Uani 1 1 d . D 1
H2Y H 0.6782 0.2833 0.5759 0.068 Uiso 1 1 calc R D 1
C3Y C 0.7830(16) 0.2509(11) 0.4759(8) 0.056(6) Uani 1 1 d . D 1
H3Y H 0.7166 0.2705 0.4455 0.067 Uiso 1 1 calc R D 1
C4Y C 0.9040(13) 0.2167(9) 0.4458(8) 0.032(4) Uani 1 1 d . D 1
H4Y H 0.9248 0.2143 0.3931 0.039 Uiso 1 1 calc R D 1
C5Y C 0.9939(14) 0.1863(10) 0.4918(9) 0.047(5) Uani 1 1 d . D 1
H5Y H 1.0766 0.1611 0.4708 0.057 Uiso 1 1 calc R D 1
C6YA C 0.9691(15) 0.1906(9) 0.5681(8) 0.039(4) Uani 1 1 d . D 1
H6Y H 1.0365 0.1699 0.5975 0.047 Uiso 1 1 calc R D 1
C1Z C 0.9412(12) 0.2051(8) 0.7359(7) 0.023(3) Uani 1 1 d . D 1
C2Z C 1.0063(12) 0.1298(9) 0.7477(7) 0.029(4) Uani 1 1 d . D 1
H2Z H 0.9675 0.0910 0.7362 0.035 Uiso 1 1 calc R D 1
C3Z C 1.1256(13) 0.1089(9) 0.7755(7) 0.032(4) Uani 1 1 d . D 1
H3Z H 1.1647 0.0569 0.7835 0.039 Uiso 1 1 calc R D 1
C4Z C 1.1859(13) 0.1642(10) 0.7911(7) 0.032(4) Uani 1 1 d . D 1
H4Z H 1.2675 0.1512 0.8090 0.039 Uiso 1 1 calc R D 1
C5Z C 1.1244(14) 0.2389(10) 0.7801(8) 0.035(4) Uani 1 1 d . D 1
H5Z H 1.1643 0.2775 0.7912 0.043 Uiso 1 1 calc R D 1
C6Z C 1.0052(13) 0.2591(10) 0.7530(7) 0.036(4) Uani 1 1 d . D 1
H6Z H 0.9663 0.3112 0.7460 0.043 Uiso 1 1 calc R D 1
N31 N 0.3138(10) 0.3340(6) 0.4209(6) 0.028(3) Uani 0.50 1 d PD E 2
C311 C 0.358(2) 0.3791(11) 0.4581(11) 0.034(5) Uiso 0.50 1 d PD E 2
H311 H 0.4494 0.3832 0.4462 0.040 Uiso 0.50 1 calc PR E 2
C321 C 0.282(3) 0.4198(15) 0.5121(15) 0.14(2) Uiso 0.50 1 d PD E 2
C331 C 0.152(3) 0.410(2) 0.5329(18) 0.079(13) Uiso 0.50 1 d PD E 2
H331 H 0.0983 0.4305 0.5748 0.094 Uiso 0.50 1 calc PR E 2
C341 C 0.101(2) 0.372(2) 0.493(2) 0.09(2) Uiso 0.50 1 d PD E 2
H341 H 0.0084 0.3732 0.5003 0.106 Uiso 0.50 1 calc PR E 2
C351 C 0.1854(16) 0.3300(19) 0.4400(15) 0.035(5) Uiso 0.50 1 d PD E 2
H351 H 0.1486 0.2980 0.4175 0.042 Uiso 0.50 1 calc PR E 2
C371 C 0.336(3) 0.4813(18) 0.5411(19) 0.100 Uiso 0.50 1 d PD E 2
H37D H 0.3249 0.5306 0.5063 0.150 Uiso 0.50 1 d PR E 2
H37E H 0.4298 0.4660 0.5444 0.150 Uiso 0.50 1 d PR E 2
H37F H 0.2857 0.4860 0.5919 0.150 Uiso 0.50 1 d PR E 2

loop_
_atom_site_aniso_label
_atom_site_aniso_U_11
_atom_site_aniso_U_22
_atom_site_aniso_U_33
_atom_site_aniso_U_23
_atom_site_aniso_U_13
_atom_site_aniso_U_12
Re1 0.0197(3) 0.0198(4) 0.0169(3) -0.0004(3) -0.0034(2) -0.0081(2)
Re2 0.0209(3) 0.0201(4) 0.0181(3) 0.0014(3) -0.0042(2) -0.0059(3)
Re3 0.0195(3) 0.0218(4) 0.0145(3) -0.0016(3) -0.0018(2) -0.0066(3)
Re4 0.0215(3) 0.0226(4) 0.0177(3) 0.0027(3) -0.0070(2) -0.0092(3)
Re5 0.0213(3) 0.0219(4) 0.0160(3) -0.0034(3) -0.0009(2) -0.0067(3)
Re6 0.0186(3) 0.0231(4) 0.0189(3) -0.0008(3) -0.0050(2) -0.0090(3)
O12 0.013(5) 0.027(7) 0.021(5) -0.006(5) 0.003(4) -0.006(4)
O13 0.015(5) 0.024(6) 0.014(5) -0.001(4) -0.005(4) -0.002(4)
O14 0.019(5) 0.028(7) 0.025(5) -0.007(5) -0.002(4) -0.004(4)
O15 0.018(5) 0.012(6) 0.015(5) 0.000(4) 0.002(4) 0.004(4)
O23 0.013(5) 0.025(7) 0.033(6) -0.001(5) -0.002(4) -0.006(4)
O25 0.035(6) 0.018(6) 0.030(5) 0.001(5) -0.013(5) -0.016(5)
O26 0.014(5) 0.024(7) 0.020(5) -0.010(5) 0.001(4) 0.001(4)
O34 0.017(5) 0.014(6) 0.022(5) 0.010(4) -0.008(4) -0.009(4)
O36 0.017(5) 0.029(7) 0.018(5) -0.006(5) 0.009(4) -0.012(4)
O45 0.034(6) 0.021(7) 0.021(5) -0.007(5) 0.005(4) -0.010(5)
O46 0.008(5) 0.025(7) 0.030(5) -0.005(5) 0.003(4) 0.002(4)
O56 0.023(5) 0.022(6) 0.021(5) -0.006(5) -0.006(4) -0.004(4)
N1 0.019(6) 0.017(7) 0.015(6) 0.000(5) -0.008(5) 0.002(5)
C11 0.031(8) 0.035(10) 0.018(7) 0.003(7) -0.007(6) -0.020(7)
C12 0.015(7) 0.024(9) 0.031(8) -0.016(7) 0.005(6) -0.003(6)
C13 0.016(8) 0.038(11) 0.049(10) -0.023(9) -0.011(7) -0.002(7)
C14 0.033(9) 0.054(13) 0.031(9) -0.004(8) -0.023(7) -0.022(8)
C15 0.028(8) 0.031(10) 0.011(6) -0.002(6) -0.005(6) -0.007(7)
C17 0.025(8) 0.039(11) 0.045(9) -0.016(8) 0.003(7) -0.019(7)
N2 0.021(6) 0.008(7) 0.027(7) 0.005(5) -0.003(5) 0.003(5)
C21 0.030(8) 0.023(10) 0.015(7) -0.002(7) 0.001(6) 0.009(7)
C22 0.022(8) 0.025(10) 0.026(8) -0.007(7) 0.000(6) -0.003(7)
C23 0.033(9) 0.015(9) 0.032(8) 0.010(7) -0.020(7) -0.002(7)
C24 0.037(9) 0.022(10) 0.027(8) -0.002(7) -0.016(7) -0.007(7)
C25 0.039(9) 0.027(11) 0.029(9) -0.007(8) 0.003(7) -0.008(8)
C27 0.093(13) 0.019(10) 0.031(9) -0.007(8) -0.027(9) 0.014(9)
N3 0.037(7) 0.034(9) 0.023(6) -0.012(6) -0.005(6) -0.023(6)
N4 0.013(6) 0.028(9) 0.030(7) -0.002(6) -0.007(5) 0.003(5)
C41 0.013(7) 0.033(10) 0.025(8) -0.002(7) -0.004(6) 0.000(7)
C42 0.023(8) 0.005(8) 0.033(8) -0.004(7) -0.008(6) -0.001(6)
C43 0.013(7) 0.025(10) 0.029(8) 0.001(7) 0.010(6) 0.000(6)
C44 0.030(8) 0.036(12) 0.029(8) 0.001(8) -0.010(7) -0.001(8)
C45 0.019(8) 0.015(9) 0.035(9) -0.002(7) -0.002(7) -0.002(6)
C47 0.048(10) 0.036(12) 0.025(8) -0.004(8) 0.001(7) -0.008(8)
N5 0.023(6) 0.023(8) 0.021(6) 0.000(6) 0.007(5) -0.004(6)
C51 0.030(8) 0.029(10) 0.020(7) -0.008(7) 0.000(6) -0.004(7)
C53 0.044(10) 0.048(13) 0.030(9) -0.007(8) 0.008(7) -0.021(9)
C54 0.035(9) 0.031(10) 0.019(7) -0.012(7) 0.005(7) 0.003(7)
C55 0.043(9) 0.018(9) 0.022(8) 0.003(7) -0.008(7) -0.007(7)
C57 0.057(11) 0.032(12) 0.051(11) -0.018(9) 0.006(9) -0.006(9)
N6 0.019(7) 0.031(9) 0.041(8) -0.005(7) 0.005(6) -0.015(6)
C61 0.024(8) 0.028(11) 0.045(10) -0.007(8) -0.009(7) 0.002(7)
C62 0.050(11) 0.041(13) 0.060(12) -0.002(10) -0.016(9) -0.021(10)
C63 0.046(11) 0.067(16) 0.050(11) -0.016(11) -0.012(9) -0.023(10)
C64 0.007(7) 0.034(11) 0.063(11) -0.015(9) -0.004(7) -0.003(7)
C65 0.022(8) 0.028(10) 0.042(9) 0.002(8) -0.010(7) -0.006(7)
C67 0.077(14) 0.074(18) 0.118(18) -0.046(15) -0.037(12) -0.035(12)
N1N 0.137(18) 0.17(3) 0.077(14) -0.003(16) -0.004(14) -0.049(16)
C1N 0.088(17) 0.17(3) 0.061(15) -0.013(17) 0.031(14) -0.072(17)
C11N 0.091(15) 0.10(2) 0.055(13) -0.016(13) 0.016(12) -0.024(14)
N2N 0.22(3) 0.12(2) 0.030(11) -0.006(12) -0.047(16) -0.06(2)
C2N 0.17(3) 0.09(2) 0.049(15) -0.031(14) 0.02(2) -0.05(2)
C21N 0.16(2) 0.17(3) 0.087(17) -0.110(18) 0.072(17) -0.11(2)
B1 0.044(11) 0.031(12) 0.020(8) -0.004(8) -0.016(8) -0.012(9)
C1V 0.048(10) 0.026(10) 0.016(7) -0.010(7) 0.001(7) -0.007(8)
C2V 0.045(9) 0.020(10) 0.036(9) -0.016(8) -0.004(7) 0.000(8)
C3V 0.080(13) 0.021(11) 0.044(10) 0.000(8) -0.022(10) -0.022(9)
C4V 0.052(11) 0.023(11) 0.066(12) -0.030(9) -0.015(9) -0.009(8)
C5V 0.022(9) 0.050(14) 0.077(13) -0.034(11) -0.013(8) -0.004(8)
C6V 0.048(10) 0.040(12) 0.040(10) -0.020(9) 0.002(8) -0.007(9)
C1X 0.033(9) 0.017(10) 0.055(11) 0.001(8) -0.015(8) -0.002(7)
C2X 0.026(7) 0.041(9) 0.102(11) -0.040(8) -0.006(7) -0.007(5)
C3X 0.026(7) 0.041(9) 0.102(11) -0.040(8) -0.006(7) -0.007(5)
C5X 0.044(10) 0.046(14) 0.071(13) 0.020(11) -0.023(9) -0.014(9)
C6X 0.045(10) 0.049(13) 0.052(11) 0.018(10) -0.028(9) -0.027(9)
C1Y 0.024(8) 0.012(8) 0.042(9) -0.012(7) -0.017(7) -0.002(6)
C2Y 0.026(9) 0.070(16) 0.072(13) -0.036(11) -0.006(9) 0.022(9)
C3Y 0.062(12) 0.079(17) 0.018(8) -0.004(9) -0.021(8) 0.022(11)
C4Y 0.036(9) 0.050(12) 0.017(7) -0.014(8) -0.004(7) -0.016(8)
C5Y 0.039(10) 0.067(15) 0.036(10) -0.016(10) -0.005(8) -0.002(9)
C6YA 0.050(10) 0.049(13) 0.028(8) -0.001(8) -0.023(8) -0.021(9)
C1Z 0.020(7) 0.023(9) 0.019(7) 0.000(7) 0.011(6) 0.000(6)
C2Z 0.032(8) 0.050(12) 0.016(7) -0.017(7) -0.011(6) -0.012(8)
C3Z 0.040(9) 0.035(11) 0.018(7) -0.008(7) 0.002(7) 0.003(8)
C4Z 0.027(8) 0.052(13) 0.017(7) -0.003(8) -0.005(6) -0.005(8)
C5Z 0.049(10) 0.042(12) 0.028(8) -0.007(8) -0.019(8) -0.025(9)
C6Z 0.045(10) 0.045(12) 0.019(8) 0.001(7) 0.003(8) -0.026(9)
N31 0.037(7) 0.034(9) 0.023(6) -0.012(6) -0.005(6) -0.023(6)

loop_
_atom_type_symbol
_atom_type_description
_atom_type_scat_dispersion_real
_atom_type_scat_dispersion_imag
_atom_type_scat_source
C C 0.0033 0.0016 'International Tables Vol C Tables 4.2.6.8 and 6.1.1.4'
H H 0.0000 0.0000 'International Tables Vol C Tables 4.2.6.8 and 6.1.1.4'
N N 0.0061 0.0033 'International Tables Vol C Tables 4.2.6.8 and 6.1.1.4'
O O 0.0106 0.0060 'International Tables Vol C Tables 4.2.6.8 and 6.1.1.4'
Re Re -1.0185 7.2310 'International Tables Vol C Tables 4.2.6.8 and 6.1.1.4'
B B 0.0013 0.0007 'International Tables Vol C Tables 4.2.6.8 and 6.1.1.4'

loop_
_geom_angle_atom_site_label_1
_geom_angle_atom_site_label_2
_geom_angle_atom_site_label_3
_geom_angle
O14 Re1 O13 87.9(3)
O14 Re1 O15 90.7(3)
O13 Re1 O15 175.5(3)
O14 Re1 O12 175.4(3)
O13 Re1 O12 89.9(3)
O15 Re1 O12 91.2(3)
O14 Re1 N1 88.5(4)
O13 Re1 N1 86.3(4)
O15 Re1 N1 89.4(4)
O12 Re1 N1 87.3(3)
O14 Re1 Re2 136.8(3)
O13 Re1 Re2 91.1(3)
O15 Re1 Re2 92.8(2)
O12 Re1 Re2 47.3(2)
N1 Re1 Re2 134.6(3)
O14 Re1 Re5 90.1(2)
O13 Re1 Re5 136.5(2)
O15 Re1 Re5 47.7(2)
O12 Re1 Re5 94.3(2)
N1 Re1 Re5 137.1(3)
Re2 Re1 Re5 62.11(4)
O14 Re1 Re4 46.3(2)
O13 Re1 Re4 90.1(2)
O15 Re1 Re4 92.1(2)
O12 Re1 Re4 137.8(2)
N1 Re1 Re4 134.8(3)
Re2 Re1 Re4 90.50(4)
Re5 Re1 Re4 59.07(3)
O14 Re1 Re3 90.7(3)
O13 Re1 Re3 46.2(2)
O15 Re1 Re3 138.1(2)
O12 Re1 Re3 90.7(3)
N1 Re1 Re3 132.5(3)
Re2 Re1 Re3 59.50(3)
Re5 Re1 Re3 90.40(4)
Re4 Re1 Re3 60.36(3)
O12 Re2 O25 90.3(3)
O12 Re2 O26 176.1(4)
O25 Re2 O26 90.5(3)
O12 Re2 O23 88.7(3)
O25 Re2 O23 177.1(3)
O26 Re2 O23 90.3(3)
O12 Re2 N2 86.8(4)
O25 Re2 N2 91.1(4)
O26 Re2 N2 89.3(4)
O23 Re2 N2 86.1(4)
O12 Re2 Re1 48.1(3)
O25 Re2 Re1 89.7(3)
O26 Re2 Re1 135.7(2)
O23 Re2 Re1 91.6(3)
N2 Re2 Re1 135.0(3)
O12 Re2 Re3 92.7(2)
O25 Re2 Re3 135.8(3)
O26 Re2 Re3 89.4(2)
O23 Re2 Re3 46.9(2)
N2 Re2 Re3 133.0(3)
Re1 Re2 Re3 61.33(3)
O12 Re2 Re6 137.7(3)
O25 Re2 Re6 90.4(2)
O26 Re2 Re6 46.1(2)
O23 Re2 Re6 92.2(2)
N2 Re2 Re6 135.4(3)
Re1 Re2 Re6 89.61(4)
Re3 Re2 Re6 59.34(3)
O12 Re2 Re5 92.5(3)
O25 Re2 Re5 46.0(3)
O26 Re2 Re5 90.8(2)
O23 Re2 Re5 136.7(3)
N2 Re2 Re5 137.2(3)
Re1 Re2 Re5 59.20(3)
Re3 Re2 Re5 89.79(4)
Re6 Re2 Re5 59.44(3)
O36 Re3 O23 93.0(4)
O36 Re3 O13 176.5(3)
O23 Re3 O13 89.3(3)
O36 Re3 O34 89.6(3)
O23 Re3 O34 176.3(3)
O13 Re3 O34 88.0(3)
O36 Re3 N3 88.3(4)
O23 Re3 N3 89.9(4)
O13 Re3 N3 89.1(4)
O34 Re3 N3 87.4(4)
O36 Re3 Re6 46.9(2)
O23 Re3 Re6 94.3(2)
O13 Re3 Re6 135.5(2)
O34 Re3 Re6 89.4(2)
N3 Re3 Re6 135.2(3)
O36 Re3 Re2 92.7(2)
O23 Re3 Re2 47.8(3)
O13 Re3 Re2 90.8(2)
O34 Re3 Re2 134.9(3)
N3 Re3 Re2 137.7(3)
Re6 Re3 Re2 61.20(3)
O36 Re3 Re1 136.4(2)
O23 Re3 Re1 90.5(3)
O13 Re3 Re1 46.1(2)
O34 Re3 Re1 89.5(3)
N3 Re3 Re1 135.2(3)
Re6 Re3 Re1 89.44(4)
Re2 Re3 Re1 59.17(3)
O36 Re3 Re4 90.5(3)
O23 Re3 Re4 137.7(3)
O13 Re3 Re4 89.5(3)
O34 Re3 Re4 44.9(2)
N3 Re3 Re4 132.3(3)
Re6 Re3 Re4 59.14(3)
Re2 Re3 Re4 89.98(4)
Re1 Re3 Re4 59.81(3)
O34 Re4 O46 91.6(3)
O34 Re4 O14 88.8(3)
O46 Re4 O14 177.4(4)
O34 Re4 O45 174.5(3)
O46 Re4 O45 90.7(4)
O14 Re4 O45 88.7(4)
O34 Re4 N4 86.4(4)
O46 Re4 N4 92.1(4)
O14 Re4 N4 85.4(4)
O45 Re4 N4 88.6(4)
O34 Re4 Re5 137.4(2)
O46 Re4 Re5 91.0(2)
O14 Re4 Re5 90.5(2)
O45 Re4 Re5 47.5(3)
N4 Re4 Re5 136.0(3)
O34 Re4 Re6 91.0(2)
O46 Re4 Re6 47.0(3)
O14 Re4 Re6 135.5(3)
O45 Re4 Re6 94.2(3)
N4 Re4 Re6 139.0(3)
Re5 Re4 Re6 61.23(3)
O34 Re4 Re1 91.0(2)
O46 Re4 Re1 136.4(3)
O14 Re4 Re1 46.1(3)
O45 Re4 Re1 90.7(3)
N4 Re4 Re1 131.4(3)
Re5 Re4 Re1 59.65(3)
Re6 Re4 Re1 89.47(4)
O34 Re4 Re3 47.0(2)
O46 Re4 Re3 92.0(3)
O14 Re4 Re3 90.1(3)
O45 Re4 Re3 137.9(3)
N4 Re4 Re3 133.3(3)
Re5 Re4 Re3 90.43(4)
Re6 Re4 Re3 59.18(3)
Re1 Re4 Re3 59.83(3)
O56 Re5 O45 92.9(4)
O56 Re5 O25 88.5(3)
O45 Re5 O25 175.8(4)
O56 Re5 O15 174.5(3)
O45 Re5 O15 90.8(3)
O25 Re5 O15 87.6(3)
O56 Re5 N5 90.0(4)
O45 Re5 N5 84.2(4)
O25 Re5 N5 91.9(4)
O15 Re5 N5 86.4(4)
O56 Re5 Re4 92.0(2)
O45 Re5 Re4 48.3(2)
O25 Re5 Re4 135.6(3)
O15 Re5 Re4 93.4(2)
N5 Re5 Re4 132.6(3)
O56 Re5 Re1 136.6(3)
O45 Re5 Re1 92.6(2)
O25 Re5 Re1 89.1(2)
O15 Re5 Re1 47.1(2)
N5 Re5 Re1 133.5(3)
Re4 Re5 Re1 61.28(3)
O56 Re5 Re6 47.3(3)
O45 Re5 Re6 93.5(3)
O25 Re5 Re6 90.4(3)
O15 Re5 Re6 136.5(2)
N5 Re5 Re6 137.1(3)
Re4 Re5 Re6 59.51(3)
Re1 Re5 Re6 89.42(4)
O56 Re5 Re2 90.2(3)
O45 Re5 Re2 138.1(2)
O25 Re5 Re2 45.8(3)
O15 Re5 Re2 89.7(2)
N5 Re5 Re2 137.6(3)
Re4 Re5 Re2 89.80(4)
Re1 Re5 Re2 58.69(3)
Re6 Re5 Re2 59.62(3)
O36 Re6 O46 92.4(4)
O36 Re6 O26 88.9(3)
O46 Re6 O26 175.9(3)
O36 Re6 O56 176.3(3)
O46 Re6 O56 88.7(3)
O26 Re6 O56 89.8(3)
O36 Re6 N6 86.9(4)
O46 Re6 N6 88.3(4)
O26 Re6 N6 87.9(4)
O56 Re6 N6 89.6(4)
O36 Re6 Re4 92.6(3)
O46 Re6 Re4 46.8(2)
O26 Re6 Re4 137.0(2)
O56 Re6 Re4 90.7(3)
N6 Re6 Re4 135.1(3)
O36 Re6 Re3 47.1(2)
O46 Re6 Re3 93.9(2)
O26 Re6 Re3 89.8(2)
O56 Re6 Re3 136.4(2)
N6 Re6 Re3 133.9(3)
Re4 Re6 Re3 61.67(4)
O36 Re6 Re5 137.8(2)
O46 Re6 Re5 89.3(3)
O26 Re6 Re5 92.4(3)
O56 Re6 Re5 45.8(2)
N6 Re6 Re5 135.3(3)
Re4 Re6 Re5 59.26(3)
Re3 Re6 Re5 90.73(4)
O36 Re6 Re2 91.4(2)
O46 Re6 Re2 137.2(3)
O26 Re6 Re2 46.6(2)
O56 Re6 Re2 90.3(2)
N6 Re6 Re2 134.4(3)
Re4 Re6 Re2 90.43(4)
Re3 Re6 Re2 59.45(3)
Re5 Re6 Re2 60.93(3)
Re2 O12 Re1 84.6(3)
Re1 O13 Re3 87.7(3)
Re1 O14 Re4 87.6(4)
Re1 O15 Re5 85.2(4)
Re3 O23 Re2 85.3(4)
Re2 O25 Re5 88.2(3)
Re6 O26 Re2 87.3(4)
Re4 O34 Re3 88.1(3)
Re6 O36 Re3 86.0(4)
Re5 O45 Re4 84.2(4)
Re4 O46 Re6 86.1(3)
Re5 O56 Re6 87.0(3)
C15 N1 C11 118.5(10)
C15 N1 Re1 121.9(8)
C11 N1 Re1 119.2(8)
N1 C11 C12 122.6(11)
N1 C11 H11 118.7
C12 C11 H11 118.7
C11 C12 C13 118.4(11)
C11 C12 C17 118.9(11)
C13 C12 C17 122.7(11)
C14 C13 C12 120.2(12)
C14 C13 H13 119.9
C12 C13 H13 119.9
C13 C14 C15 118.9(12)
C13 C14 H14 120.6
C15 C14 H14 120.6
N1 C15 C14 121.2(10)
N1 C15 H15 119.4
C14 C15 H15 119.4
C21 N2 C25 116.7(12)
C21 N2 Re2 122.3(10)
C25 N2 Re2 120.9(10)
N2 C21 C22 125.8(13)
N2 C21 H21 117.1
C22 C21 H21 117.1
C23 C22 C21 116.3(14)
C23 C22 C27 122.7(13)
C21 C22 C27 121.0(13)
C24 C23 C22 119.7(13)
C24 C23 H23 120.2
C22 C23 H23 120.2
C23 C24 C25 120.0(14)
C23 C24 H24 120.0
C25 C24 H24 120.0
N2 C25 C24 121.4(14)
N2 C25 H25 119.3
C24 C25 H25 119.3
C35 N3 C31 118.6(15)
C35 N3 Re3 121.8(12)
C31 N3 Re3 118.5(10)
N3 C31 C32 123.7(17)
N3 C31 H31 118.1
C32 C31 H31 118.1
C33 C32 C31 115.8(18)
C33 C32 C37 121.9(19)
C31 C32 C37 122.2(19)
C34 C33 C32 122.9(18)
C34 C33 H33 118.5
C32 C33 H33 118.5
C33 C34 C35 118.5(18)
C33 C34 H34 120.7
C35 C34 H34 120.7
N3 C35 C34 119.6(18)
N3 C35 H35 120.2
C34 C35 H35 120.2
C32 C37 H37A 110.3
C32 C37 H37B 107.4
H37A C37 H37B 109.5
C32 C37 H37C 110.7
H37A C37 H37C 109.5
H37B C37 H37C 109.5
C45 N4 C41 117.8(12)
C45 N4 Re4 120.4(10)
C41 N4 Re4 120.9(10)
N4 C41 C42 123.9(14)
N4 C41 H41 118.1
C42 C41 H41 118.1
C41 C42 C43 117.4(14)
C41 C42 C47 121.2(14)
C43 C42 C47 121.4(12)
C42 C43 C44 120.4(13)
C42 C43 H43 119.8
C44 C43 H43 119.8
C45 C44 C43 117.4(15)
C45 C44 H44 121.3
C43 C44 H44 121.3
N4 C45 C44 123.0(15)
N4 C45 H45 118.5
C44 C45 H45 118.5
C51 N5 C55 120.5(12)
C51 N5 Re5 118.7(8)
C55 N5 Re5 120.8(10)
N5 C51 C52 123.4(12)
N5 C51 H51 118.3
C52 C51 H51 118.3
C51 C52 C53 115.5(15)
C51 C52 C57 121.8(12)
C53 C52 C57 122.5(14)
C54 C53 C52 119.9(14)
C54 C53 H53 120.0
C52 C53 H53 120.0
C55 C54 C53 119.3(13)
C55 C54 H54 120.3
C53 C54 H54 120.3
N5 C55 C54 121.2(15)
N5 C55 H55 119.4
C54 C55 H55 119.4
C65 N6 C61 119.7(12)
C65 N6 Re6 122.0(10)
C61 N6 Re6 118.3(9)
N6 C61 C62 123.1(14)
N6 C61 H61 118.5
C62 C61 H61 118.5
C63 C62 C61 114.7(17)
C63 C62 C67 121.0(16)
C61 C62 C67 124.3(16)
C64 C63 C62 121.4(16)
C64 C63 H63 119.3
C62 C63 H63 119.3
C63 C64 C65 121.5(14)
C63 C64 H64 119.3
C65 C64 H64 119.3
N6 C65 C64 119.7(15)
N6 C65 H65 120.1
C64 C65 H65 120.1
N1N C1N C11N 176(3)
N2N C2N C21N 173(3)
C1V B1 C1X 110.7(12)
C1V B1 C1Z 114.4(13)
C1X B1 C1Z 107.7(12)
C1V B1 C1Y 107.5(11)
C1X B1 C1Y 106.6(12)
C1Z B1 C1Y 109.7(11)
C2V C1V C6V 113.6(14)
C2V C1V B1 121.0(13)
C6V C1V B1 125.4(13)
C1V C2V C3V 125.6(14)
C1V C2V H2V 117.2
C3V C2V H2V 117.2
C4V C3V C2V 118.7(14)
C4V C3V H3V 120.6
C2V C3V H3V 120.6
C5V C4V C3V 116.8(15)
C5V C4V H4V 121.6
C3V C4V H4V 121.6
C4V C5V C6V 123.5(15)
C4V C5V H5V 118.3
C6V C5V H5V 118.3
C1V C6V C5V 121.7(15)
C1V C6V H6V 119.1
C5V C6V H6V 119.1
C2X C1X C6X 113.4(15)
C2X C1X B1 128.4(15)
C6X C1X B1 118.1(14)
C1X C2X C3X 125.2(18)
C1X C2X H2X 117.4
C3X C2X H2X 117.4
C4X C3X C2X 117.3(17)
C4X C3X H3X 121.4
C2X C3X H3X 121.4
C5X C4X C3X 121.7(18)
C5X C4X H4X 119.2
C3X C4X H4X 119.2
C4X C5X C6X 119.0(18)
C4X C5X H5X 120.5
C6X C5X H5X 120.5
C5X C6X C1X 123.4(17)
C5X C6X H6X 118.3
C1X C6X H6X 118.3
C2Y C1Y C6YA 114.4(13)
C2Y C1Y B1 120.6(13)
C6YA C1Y B1 124.9(12)
C1Y C2Y C3Y 123.7(14)
C1Y C2Y H2Y 118.1
C3Y C2Y H2Y 118.1
C4Y C3Y C2Y 117.7(14)
C4Y C3Y H3Y 121.2
C2Y C3Y H3Y 121.2
C5Y C4Y C3Y 119.5(14)
C5Y C4Y H4Y 120.2
C3Y C4Y H4Y 120.2
C4Y C5Y C6YA 122.0(15)
C4Y C5Y H5Y 119.0
C6YA C5Y H5Y 119.0
C5Y C6YA C1Y 122.4(14)
C5Y C6YA H6Y 118.8
C1Y C6YA H6Y 118.8
C6Z C1Z C2Z 114.9(13)
C6Z C1Z B1 124.6(14)
C2Z C1Z B1 120.2(14)
C3Z C2Z C1Z 123.4(14)
C3Z C2Z H2Z 118.3
C1Z C2Z H2Z 118.3
C4Z C3Z C2Z 119.7(15)
C4Z C3Z H3Z 120.1
C2Z C3Z H3Z 120.1
C3Z C4Z C5Z 118.3(14)
C3Z C4Z H4Z 120.8
C5Z C4Z H4Z 120.8
C4Z C5Z C6Z 121.5(15)
C4Z C5Z H5Z 119.2
C6Z C5Z H5Z 119.2
C5Z C6Z C1Z 122.1(16)
C5Z C6Z H6Z 119.0
C1Z C6Z H6Z 119.0
C321 C311 H311 117.0
C331 C321 C311 117(2)
C331 C321 C371 121(2)
C311 C321 C371 122(2)
C341 C331 C321 119(2)
C341 C331 H331 120.6
C321 C331 H331 120.6
C331 C341 C351 120(2)
C331 C341 H341 119.8
C351 C341 H341 119.8
C341 C351 H351 118.9
C321 C371 H37D 109.8
C321 C371 H37E 110.9
H37D C371 H37E 109.5
C321 C371 H37F 107.8
H37D C371 H37F 109.5
H37E C371 H37F 109.5

loop_
_geom_bond_atom_site_label_1
_geom_bond_atom_site_label_2
_geom_bond_distance
Re1 O14 1.935(9)
Re1 O13 1.936(8)
Re1 O15 1.943(8)
Re1 O12 1.965(9)
Re1 N1 2.147(10)
Re1 Re2 2.6276(13)
Re1 Re5 2.6416(12)
Re1 Re4 2.6844(12)
Re1 Re3 2.6849(12)
Re2 O12 1.940(8)
Re2 O25 1.949(9)
Re2 O26 1.950(8)
Re2 O23 1.959(9)
Re2 N2 2.149(10)
Re2 Re3 2.6366(12)
Re2 Re6 2.6828(12)
Re2 Re5 2.7181(14)
Re3 O36 1.932(8)
Re3 O23 1.933(9)
Re3 O13 1.941(8)
Re3 O34 1.975(8)
Re3 N3 2.143(10)
Re3 Re6 2.6336(12)
Re3 Re4 2.6994(14)
Re4 O34 1.906(9)
Re4 O46 1.925(8)
Re4 O14 1.942(8)
Re4 O45 1.971(9)
Re4 N4 2.151(11)
Re4 Re5 2.6256(12)
Re4 Re6 2.6325(13)
Re5 O56 1.922(8)
Re5 O45 1.945(9)
Re5 O25 1.958(9)
Re5 O15 1.962(8)
Re5 N5 2.184(11)
Re5 Re6 2.6778(12)
Re6 O36 1.928(8)
Re6 O46 1.931(8)
Re6 O26 1.935(8)
Re6 O56 1.969(8)
Re6 N6 2.157(11)
N1 C15 1.333(12)
N1 C11 1.341(12)
C11 C12 1.371(14)
C11 H11 0.9500
C12 C13 1.373(15)
C12 C17 1.535(15)
C13 C14 1.344(15)
C13 H13 0.9500
C14 C15 1.410(14)
C14 H14 0.9500
C15 H15 0.9500
C17 H17A 0.9800
C17 H17B 0.9800
C17 H17C 0.9800
N2 C21 1.301(17)
N2 C25 1.371(16)
C21 C22 1.398(17)
C21 H21 0.9500
C22 C23 1.385(18)
C22 C27 1.485(19)
C23 C24 1.360(19)
C23 H23 0.9500
C24 C25 1.384(18)
C24 H24 0.9500
C25 H25 0.9500
C27 H27A 0.9800
C27 H27B 0.9800
C27 H27C 0.9800
N3 C35 1.323(16)
N3 C31 1.358(16)
C31 C32 1.377(19)
C31 H31 0.9500
C32 C33 1.356(18)
C32 C37 1.54(2)
C33 C34 1.329(19)
C33 H33 0.9500
C34 C35 1.426(19)
C34 H34 0.9500
C35 H35 0.9500
C37 H37A 0.9800
C37 H37B 0.9800
C37 H37C 0.9800
N4 C45 1.338(17)
N4 C41 1.350(18)
C41 C42 1.372(17)
C41 H41 0.9500
C42 C43 1.378(18)
C42 C47 1.508(18)
C43 C44 1.41(2)
C43 H43 0.9500
C44 C45 1.381(17)
C44 H44 0.9500
C45 H45 0.9500
C47 H47A 0.9800
C47 H47B 0.9800
C47 H47C 0.9800
N5 C51 1.323(17)
N5 C55 1.348(14)
C51 C52 1.390(19)
C51 H51 0.9500
C52 C53 1.425(17)
C52 C57 1.496(19)
C53 C54 1.40(2)
C53 H53 0.9500
C54 C55 1.353(18)
C54 H54 0.9500
C55 H55 0.9500
C57 H57A 0.9800
C57 H57B 0.9800
C57 H57C 0.9800
N6 C65 1.325(15)
N6 C61 1.359(18)
C61 C62 1.39(2)
C61 H61 0.9500
C62 C63 1.39(2)
C62 C67 1.44(2)
C63 C64 1.34(2)
C63 H63 0.9500
C64 C65 1.357(18)
C64 H64 0.9500
C65 H65 0.9500
C67 H67A 0.9800
C67 H67B 0.9800
C67 H67C 0.9800
N1N C1N 1.16(2)
C1N C11N 1.41(3)
C11N H11A 0.9800
C11N H11B 0.9800
C11N H11C 0.9800
N2N C2N 1.18(3)
C2N C21N 1.44(3)
C21N H21A 0.9800
C21N H21B 0.9800
C21N H21C 0.9800
B1 C1V 1.61(2)
B1 C1X 1.63(2)
B1 C1Z 1.64(2)
B1 C1Y 1.67(2)
C1V C2V 1.389(19)
C1V C6V 1.393(17)
C2V C3V 1.41(2)
C2V H2V 0.9500
C3V C4V 1.398(18)
C3V H3V 0.9500
C4V C5V 1.36(2)
C4V H4V 0.9500
C5V C6V 1.41(2)
C5V H5V 0.9500
C6V H6V 0.9500
C1X C2X 1.36(2)
C1X C6X 1.419(19)
C2X C3X 1.40(2)
C2X H2X 0.9500
C3X C4X 1.40(2)
C3X H3X 0.9500
C4X C5X 1.32(2)
C4X H4X 0.9500
C5X C6X 1.411(19)
C5X H5X 0.9500
C6X H6X 0.9500
C1Y C2Y 1.377(19)
C1Y C6YA 1.397(18)
C2Y C3Y 1.44(2)
C2Y H2Y 0.9500
C3Y C4Y 1.368(18)
C3Y H3Y 0.9500
C4Y C5Y 1.353(18)
C4Y H4Y 0.9500
C5Y C6YA 1.379(19)
C5Y H5Y 0.9500
C6YA H6Y 0.9500
C1Z C6Z 1.40(2)
C1Z C2Z 1.405(18)
C2Z C3Z 1.404(17)
C2Z H2Z 0.9500
C3Z C4Z 1.38(2)
C3Z H3Z 0.9500
C4Z C5Z 1.38(2)
C4Z H4Z 0.9500
C5Z C6Z 1.396(18)
C5Z H5Z 0.9500
C6Z H6Z 0.9500
C311 C321 1.39(2)
C311 H311 0.9500
C321 C331 1.37(2)
C321 C371 1.57(2)
C331 C341 1.34(2)
C331 H331 0.9500
C341 C351 1.423(19)
C341 H341 0.9500
C351 H351 0.9500
C371 H37D 0.9800
C371 H37E 0.9800
C371 H37F 0.9800

loop_
_geom_hbond_atom_site_label_D
_geom_hbond_atom_site_label_H
_geom_hbond_atom_site_label_A
_geom_hbond_distance_DH
_geom_hbond_distance_HA
_geom_hbond_distance_DA
_geom_hbond_angle_DHA
_geom_hbond_site_symmetry_A
C11 H11 O14 0.95 2.58 3.022(14) 108.9 .
C13 H13 O45 0.95 2.41 3.152(15) 134.6 1_455
C15 H15 O12 0.95 2.59 3.006(16) 106.6 .
C15 H15 N2N 0.95 2.70 3.49(2) 141.5 .
C21 H21 O23 0.95 2.38 2.916(15) 115.4 .
C25 H25 O25 0.95 2.54 3.046(17) 113.3 .
C31 H31 O36 0.95 2.53 3.02(2) 112.6 .
C43 H43 O34 0.95 2.56 3.254(15) 129.8 2_656
C47 H47A O34 0.98 2.56 3.444(15) 150.4 2_656
C51 H51 O15 0.95 2.52 2.974(15) 109.3 .
C61 H61 O26 0.95 2.53 2.990(17) 109.8 .
C64 H64 O12 0.95 2.43 3.156(16) 132.7 1_655
C64 H64 O13 0.95 2.35 3.227(16) 152.5 1_655
C64 H64 O23 0.95 2.57 3.283(15) 131.6 1_655
C67 H67B N1N 0.98 2.33 3.18(3) 144.2 .
C11N H11A N1N 0.98 2.68 3.48(3) 138.6 2_765

loop_
_geom_torsion_atom_site_label_1
_geom_torsion_atom_site_label_2
_geom_torsion_atom_site_label_3
_geom_torsion_atom_site_label_4
_geom_torsion
C1X B1 C1V C2V -170.7(13)
C1Z B1 C1V C2V 67.4(17)
C1Y B1 C1V C2V -54.6(18)
C1X B1 C1V C6V 7(2)
C1Z B1 C1V C6V -114.5(16)
C1Y B1 C1V C6V 123.4(14)
B1 C1V C2V C3V 179.0(14)
B1 C1V C6V C5V -178.0(15)
C1V B1 C1X C2X 112.1(17)
C1Z B1 C1X C2X -122.2(16)
C1Y B1 C1X C2X -5(2)
C1V B1 C1X C6X -72.4(17)
C1Z B1 C1X C6X 53.3(18)
C1Y B1 C1X C6X 171.0(13)
B1 C1X C2X C3X 175.9(15)
B1 C1X C6X C5X -176.6(15)
C1V B1 C1Y C2Y -40.3(19)
C1X B1 C1Y C2Y 78.5(17)
C1Z B1 C1Y C2Y -165.2(15)
C1V B1 C1Y C6YA 141.7(14)
C1X B1 C1Y C6YA -99.5(16)
C1Z B1 C1Y C6YA 17(2)
B1 C1Y C2Y C3Y -173.8(16)
B1 C1Y C6YA C5Y 175.0(15)
C1V B1 C1Z C6Z -20.7(18)
C1X B1 C1Z C6Z -144.3(13)
C1Y B1 C1Z C6Z 100.1(16)
C1V B1 C1Z C2Z 165.2(11)
C1X B1 C1Z C2Z 41.7(17)
C1Y B1 C1Z C2Z -73.9(15)
B1 C1Z C2Z C3Z 175.4(11)
B1 C1Z C6Z C5Z -174.6(12)
